data_4023770
loop_
_publ_author_name
'Detian Gao'
'Huimin Zhai'
'Masood Parvez'
'Thomas G. Back'

_publ_section_title
;
 1,3-Dipolar Cycloadditions of Acetylenic Sulfones in Solution
 and on Solid Supports
;
_journal_name_full 'Journal of Organic Chemistry'
_journal_page_first 8057
_journal_page_last 8068
_journal_paper_doi 10.1021/jo801621d
_journal_volume 73
_journal_year 2008
_chemical_formula_sum 'C29 H23 Cl3 N2 O3 S'
_chemical_formula_weight 585.90
_chemical_name_systematic
;
 ?
;
_space_group_IT_number 4
_symmetry_cell_setting monoclinic
_symmetry_space_group_name_Hall 'P 2yb'
_symmetry_space_group_name_H-M 'P 1 21 1'
_atom_sites_solution_hydrogens geom
_atom_sites_solution_primary direct
_atom_sites_solution_secondary difmap
_audit_creation_method SHELXL-97
_cell_angle_alpha 90.00
_cell_angle_beta 94.47(2)
_cell_angle_gamma 90.00
_cell_formula_units_Z 2
_cell_length_a 6.004(2)
_cell_length_b 24.154(9)
_cell_length_c 9.443(2)
_cell_measurement_temperature 173(2)
_cell_volume 1365.3(7)
_computing_structure_refinement 'SHELXL-97 (Sheldrick, 1997)'
_diffrn_ambient_temperature 173(2)
_diffrn_measured_fraction_theta_full 0.987
_diffrn_measured_fraction_theta_max 0.987
_diffrn_radiation_monochromator graphite
_diffrn_radiation_source 'fine-focus sealed tube'
_diffrn_radiation_type MoK\a
_diffrn_radiation_wavelength 0.71073
_diffrn_reflns_av_R_equivalents 0.0000
_diffrn_reflns_av_sigmaI/netI 0.0476
_diffrn_reflns_limit_h_max 7
_diffrn_reflns_limit_h_min -7
_diffrn_reflns_limit_k_max 31
_diffrn_reflns_limit_k_min -27
_diffrn_reflns_limit_l_max 12
_diffrn_reflns_limit_l_min -12
_diffrn_reflns_number 5268
_diffrn_reflns_theta_full 27.52
_diffrn_reflns_theta_max 27.52
_diffrn_reflns_theta_min 3.33
_exptl_absorpt_coefficient_mu 0.447
_exptl_absorpt_correction_T_max 0.9737
_exptl_absorpt_correction_T_min 0.9159
_exptl_absorpt_correction_type none
_exptl_crystal_density_diffrn 1.425
_exptl_crystal_density_method 'not measured'
_exptl_crystal_F_000 604
_exptl_crystal_size_max 0.20
_exptl_crystal_size_mid 0.12
_exptl_crystal_size_min 0.06
_refine_diff_density_max 0.350
_refine_diff_density_min -0.352
_refine_diff_density_rms 0.052
_refine_ls_abs_structure_details 'Flack H D (1983), Acta Cryst. A39, 876-881'
_refine_ls_abs_structure_Flack -0.05(6)
_refine_ls_extinction_method none
_refine_ls_goodness_of_fit_ref 1.049
_refine_ls_hydrogen_treatment mixed
_refine_ls_matrix_type full
_refine_ls_number_parameters 344
_refine_ls_number_reflns 5268
_refine_ls_number_restraints 1
_refine_ls_restrained_S_all 1.049
_refine_ls_R_factor_all 0.0638
_refine_ls_R_factor_gt 0.0479
_refine_ls_shift/su_max 0.000
_refine_ls_shift/su_mean 0.000
_refine_ls_structure_factor_coef Fsqd
_refine_ls_weighting_details 'calc w=1/[\s^2^(Fo^2^)+(0.0300P)^2^+1.0750P] where P=(Fo^2^+2Fc^2^)/3'
_refine_ls_weighting_scheme calc
_refine_ls_wR_factor_gt 0.0943
_refine_ls_wR_factor_ref 0.1023
_reflns_number_gt 4417
_reflns_number_total 5268
_reflns_threshold_expression >2sigma(I)
_cod_data_source_file jo801621d_si_004.cif
_cod_data_source_block t801
_cod_original_sg_symbol_H-M 'P 21'
_cod_database_code 4023770

loop_
_symmetry_equiv_pos_as_xyz
'x, y, z'
'-x, y+1/2, -z'

loop_
_atom_site_label
_atom_site_type_symbol
_atom_site_fract_x
_atom_site_fract_y
_atom_site_fract_z
_atom_site_U_iso_or_equiv
_atom_site_adp_type
_atom_site_occupancy
_atom_site_symmetry_multiplicity
_atom_site_calc_flag
_atom_site_refinement_flags
_atom_site_disorder_assembly
_atom_site_disorder_group
S1 S 0.39887(13) -0.08547(3) 0.22540(8) 0.02803(17) Uani 1 1 d . . .
O1 O 0.6268(4) -0.09752(11) 0.2742(3) 0.0417(7) Uani 1 1 d . . .
O2 O 0.3481(5) -0.03034(10) 0.1769(3) 0.0421(6) Uani 1 1 d . . .
O3 O -0.0870(4) -0.24129(11) -0.3123(3) 0.0442(7) Uani 1 1 d . . .
H3 H -0.0904 -0.2126 -0.3629 0.066 Uiso 1 1 calc R . .
N1 N -0.0098(4) -0.09300(11) 0.5263(2) 0.0255(6) Uani 1 1 d . . .
N2 N 0.0129(4) -0.14856(11) 0.5045(3) 0.0264(6) Uani 1 1 d . . .
C1 C 0.1546(5) -0.15363(13) 0.4040(3) 0.0254(7) Uani 1 1 d . . .
C2 C 0.2233(5) -0.10037(12) 0.3596(3) 0.0238(6) Uani 1 1 d . . .
C3 C 0.1146(5) -0.06223(13) 0.4397(3) 0.0248(7) Uani 1 1 d . . .
C4 C 0.2117(5) -0.20956(13) 0.3539(3) 0.0270(7) Uani 1 1 d . . .
C5 C 0.0477(6) -0.24098(16) 0.2823(4) 0.0432(9) Uani 1 1 d . . .
H5 H -0.0993 -0.2266 0.2656 0.052 Uiso 1 1 calc R . .
C6 C 0.0972(8) -0.29362(19) 0.2344(5) 0.0592(12) Uani 1 1 d . . .
H6 H -0.0156 -0.3149 0.1837 0.071 Uiso 1 1 calc R . .
C7 C 0.3075(7) -0.31496(17) 0.2599(5) 0.0509(10) Uani 1 1 d . . .
H7 H 0.3401 -0.3512 0.2286 0.061 Uiso 1 1 calc R . .
C8 C 0.4704(7) -0.28390(17) 0.3307(5) 0.0507(10) Uani 1 1 d . . .
H8 H 0.6165 -0.2987 0.3486 0.061 Uiso 1 1 calc R . .
C9 C 0.4245(6) -0.23127(16) 0.3764(4) 0.0409(9) Uani 1 1 d . . .
H9 H 0.5399 -0.2097 0.4238 0.049 Uiso 1 1 calc R . .
C10 C -0.1511(5) -0.07520(13) 0.6321(3) 0.0265(7) Uani 1 1 d . . .
C11 C -0.3561(5) -0.10086(14) 0.6402(3) 0.0290(7) Uani 1 1 d . . .
H11 H -0.4044 -0.1286 0.5733 0.035 Uiso 1 1 calc R . .
C12 C -0.4895(5) -0.08583(17) 0.7463(3) 0.0342(7) Uani 1 1 d . . .
H12 H -0.6285 -0.1040 0.7536 0.041 Uiso 1 1 calc R . .
C13 C -0.4232(6) -0.04468(16) 0.8419(4) 0.0393(9) Uani 1 1 d . . .
H13 H -0.5175 -0.0341 0.9135 0.047 Uiso 1 1 calc R . .
C14 C -0.2183(6) -0.01885(16) 0.8331(4) 0.0406(9) Uani 1 1 d . . .
H14 H -0.1721 0.0094 0.8990 0.049 Uiso 1 1 calc R . .
C15 C -0.0809(6) -0.03405(15) 0.7284(3) 0.0336(7) Uani 1 1 d . . .
H15 H 0.0597 -0.0165 0.7224 0.040 Uiso 1 1 calc R . .
C16 C 0.1172(5) -0.00174(14) 0.4439(3) 0.0281(7) Uani 1 1 d . . .
C17 C 0.3109(6) 0.02688(15) 0.4927(4) 0.0351(8) Uani 1 1 d . . .
H17 H 0.4445 0.0070 0.5183 0.042 Uiso 1 1 calc R . .
C18 C 0.3088(7) 0.08373(17) 0.5040(4) 0.0475(10) Uani 1 1 d . . .
H18 H 0.4411 0.1029 0.5367 0.057 Uiso 1 1 calc R . .
C19 C 0.1153(7) 0.11293(16) 0.4679(4) 0.0476(10) Uani 1 1 d . . .
H19 H 0.1139 0.1521 0.4775 0.057 Uiso 1 1 calc R . .
C20 C -0.0744(7) 0.08571(17) 0.4183(4) 0.0462(9) Uani 1 1 d . . .
H20 H -0.2064 0.1062 0.3922 0.055 Uiso 1 1 calc R . .
C21 C -0.0760(6) 0.02866(15) 0.4058(4) 0.0356(8) Uani 1 1 d . . .
H21 H -0.2089 0.0101 0.3712 0.043 Uiso 1 1 calc R . .
C22 C 0.3176(5) -0.13294(13) 0.0890(3) 0.0263(7) Uani 1 1 d . . .
C23 C 0.1030(5) -0.13016(14) 0.0233(3) 0.0304(7) Uani 1 1 d . . .
H23 H 0.0001 -0.1031 0.0512 0.036 Uiso 1 1 calc R . .
C24 C 0.0411(6) -0.16806(14) -0.0850(3) 0.0308(7) Uani 1 1 d . . .
H24 H -0.1059 -0.1669 -0.1301 0.037 Uiso 1 1 calc R . .
C25 C 0.1902(6) -0.20705(14) -0.1272(3) 0.0307(7) Uani 1 1 d . . .
C26 C 0.4049(6) -0.20869(15) -0.0585(4) 0.0353(8) Uani 1 1 d . . .
H26 H 0.5093 -0.2353 -0.0869 0.042 Uiso 1 1 calc R . .
C27 C 0.4672(6) -0.17235(14) 0.0495(4) 0.0314(7) Uani 1 1 d . . .
H27 H 0.6126 -0.1744 0.0968 0.038 Uiso 1 1 calc R . .
C28 C 0.1303(7) -0.24832(16) -0.2455(4) 0.0418(9) Uani 1 1 d . . .
H28A H 0.2400 -0.2449 -0.3180 0.050 Uiso 1 1 calc R . .
H28B H 0.1430 -0.2862 -0.2057 0.050 Uiso 1 1 calc R . .
C29 C 0.3697(7) 0.09480(17) 0.0754(4) 0.0525(10) Uani 1 1 d . . .
H29 H 0.3259 0.0640 0.1384 0.063 Uiso 1 1 calc R . .
Cl1 Cl 0.2509(2) 0.08243(5) -0.09869(15) 0.0735(4) Uani 1 1 d . . .
Cl2 Cl 0.6598(2) 0.09630(6) 0.07609(13) 0.0719(4) Uani 1 1 d . . .
Cl3 Cl 0.2722(2) 0.15755(5) 0.14079(15) 0.0770(4) Uani 1 1 d . . .

loop_
_atom_site_aniso_label
_atom_site_aniso_U_11
_atom_site_aniso_U_22
_atom_site_aniso_U_33
_atom_site_aniso_U_23
_atom_site_aniso_U_13
_atom_site_aniso_U_12
S1 0.0308(4) 0.0276(4) 0.0268(4) -0.0028(3) 0.0089(3) -0.0045(4)
O1 0.0240(11) 0.0587(19) 0.0425(13) -0.0142(12) 0.0033(9) -0.0057(11)
O2 0.0665(17) 0.0236(13) 0.0392(14) 0.0023(10) 0.0241(12) -0.0024(12)
O3 0.0551(17) 0.0381(16) 0.0374(14) 0.0055(11) -0.0088(12) -0.0178(12)
N1 0.0279(13) 0.0225(15) 0.0267(13) -0.0016(11) 0.0062(10) -0.0022(11)
N2 0.0300(14) 0.0220(14) 0.0277(13) -0.0006(11) 0.0060(11) -0.0012(11)
C1 0.0275(17) 0.0254(17) 0.0230(15) -0.0002(12) 0.0002(12) 0.0013(13)
C2 0.0267(15) 0.0208(17) 0.0246(15) 0.0007(12) 0.0060(11) -0.0006(12)
C3 0.0277(16) 0.0236(16) 0.0231(16) 0.0014(12) 0.0011(12) -0.0015(13)
C4 0.0347(18) 0.0225(17) 0.0240(15) -0.0006(12) 0.0040(13) -0.0004(13)
C5 0.040(2) 0.036(2) 0.052(2) -0.0108(18) -0.0054(17) -0.0006(17)
C6 0.066(3) 0.041(3) 0.067(3) -0.021(2) -0.012(2) -0.004(2)
C7 0.070(3) 0.025(2) 0.060(3) -0.0070(17) 0.016(2) 0.002(2)
C8 0.045(2) 0.031(2) 0.077(3) 0.003(2) 0.010(2) 0.0127(18)
C9 0.036(2) 0.033(2) 0.053(2) -0.0092(17) -0.0017(16) 0.0007(16)
C10 0.0281(16) 0.0285(19) 0.0235(15) 0.0020(13) 0.0050(11) 0.0010(13)
C11 0.0312(17) 0.0281(19) 0.0280(16) -0.0001(13) 0.0033(12) -0.0004(14)
C12 0.0307(16) 0.038(2) 0.0346(17) 0.0074(16) 0.0084(12) 0.0007(17)
C13 0.047(2) 0.042(2) 0.0313(18) 0.0042(16) 0.0199(15) 0.0083(17)
C14 0.051(2) 0.037(2) 0.035(2) -0.0075(16) 0.0134(16) -0.0011(18)
C15 0.0399(19) 0.0289(19) 0.0333(18) -0.0046(14) 0.0106(14) -0.0031(15)
C16 0.0334(18) 0.0268(18) 0.0244(16) 0.0014(13) 0.0035(14) -0.0034(15)
C17 0.0351(19) 0.0282(19) 0.042(2) -0.0023(15) 0.0023(15) -0.0019(15)
C18 0.055(2) 0.029(2) 0.058(2) -0.0098(18) 0.0050(19) -0.0123(18)
C19 0.070(3) 0.021(2) 0.052(2) -0.0024(17) 0.011(2) 0.0027(19)
C20 0.054(2) 0.034(2) 0.050(2) -0.0011(18) 0.0036(18) 0.0125(19)
C21 0.038(2) 0.030(2) 0.0386(19) 0.0003(15) 0.0002(15) 0.0002(15)
C22 0.0276(16) 0.0266(18) 0.0252(15) -0.0006(12) 0.0047(12) -0.0020(13)
C23 0.0328(17) 0.033(2) 0.0267(17) 0.0017(14) 0.0090(13) 0.0053(14)
C24 0.0278(17) 0.038(2) 0.0265(17) 0.0048(14) 0.0000(13) -0.0018(14)
C25 0.0409(19) 0.0236(18) 0.0282(16) 0.0056(13) 0.0052(14) -0.0016(14)
C26 0.038(2) 0.032(2) 0.0362(18) -0.0038(15) 0.0083(15) 0.0076(16)
C27 0.0248(16) 0.033(2) 0.0364(18) -0.0003(15) 0.0030(13) 0.0038(14)
C28 0.057(3) 0.035(2) 0.0325(19) -0.0042(15) -0.0019(17) -0.0091(17)
C29 0.066(3) 0.028(2) 0.065(3) 0.0045(19) 0.013(2) 0.0049(19)
Cl1 0.0700(8) 0.0453(7) 0.0997(9) -0.0037(6) -0.0284(7) 0.0032(6)
Cl2 0.0592(7) 0.0814(9) 0.0722(7) -0.0248(7) -0.0140(6) 0.0196(6)
Cl3 0.0934(9) 0.0436(7) 0.1015(10) 0.0002(6) 0.0544(8) 0.0075(6)

loop_
_atom_type_symbol
_atom_type_description
_atom_type_scat_dispersion_real
_atom_type_scat_dispersion_imag
_atom_type_scat_source
C C 0.0033 0.0016 'International Tables Vol C Tables 4.2.6.8 and 6.1.1.4'
H H 0.0000 0.0000 'International Tables Vol C Tables 4.2.6.8 and 6.1.1.4'
N N 0.0061 0.0033 'International Tables Vol C Tables 4.2.6.8 and 6.1.1.4'
S S 0.1246 0.1234 'International Tables Vol C Tables 4.2.6.8 and 6.1.1.4'
O O 0.0106 0.0060 'International Tables Vol C Tables 4.2.6.8 and 6.1.1.4'
Cl Cl 0.1484 0.1585 'International Tables Vol C Tables 4.2.6.8 and 6.1.1.4'

loop_
_geom_angle_atom_site_label_1
_geom_angle_atom_site_label_2
_geom_angle_atom_site_label_3
_geom_angle
_geom_angle_site_symmetry_1
_geom_angle_site_symmetry_3
_geom_angle_publ_flag
O2 S1 O1 117.62(16) . . ?
O2 S1 C2 107.31(15) . . ?
O1 S1 C2 109.76(15) . . ?
O2 S1 C22 109.32(15) . . ?
O1 S1 C22 107.71(15) . . ?
C2 S1 C22 104.33(15) . . ?
C28 O3 H3 109.5 . . ?
N2 N1 C3 112.2(2) . . ?
N2 N1 C10 118.3(2) . . ?
C3 N1 C10 129.6(3) . . ?
C1 N2 N1 106.0(2) . . ?
N2 C1 C2 110.1(3) . . ?
N2 C1 C4 119.3(3) . . ?
C2 C1 C4 130.6(3) . . ?
C3 C2 C1 106.3(3) . . ?
C3 C2 S1 126.5(2) . . ?
C1 C2 S1 127.2(2) . . ?
N1 C3 C2 105.5(3) . . ?
N1 C3 C16 122.1(3) . . ?
C2 C3 C16 132.4(3) . . ?
C5 C4 C9 118.9(3) . . ?
C5 C4 C1 119.0(3) . . ?
C9 C4 C1 122.1(3) . . ?
C4 C5 C6 120.0(4) . . ?
C4 C5 H5 120.0 . . ?
C6 C5 H5 120.0 . . ?
C7 C6 C5 120.4(4) . . ?
C7 C6 H6 119.8 . . ?
C5 C6 H6 119.8 . . ?
C8 C7 C6 119.7(4) . . ?
C8 C7 H7 120.2 . . ?
C6 C7 H7 120.2 . . ?
C7 C8 C9 120.5(4) . . ?
C7 C8 H8 119.8 . . ?
C9 C8 H8 119.8 . . ?
C8 C9 C4 120.5(3) . . ?
C8 C9 H9 119.8 . . ?
C4 C9 H9 119.8 . . ?
C11 C10 C15 120.6(3) . . ?
C11 C10 N1 118.9(3) . . ?
C15 C10 N1 120.5(3) . . ?
C12 C11 C10 119.4(3) . . ?
C12 C11 H11 120.3 . . ?
C10 C11 H11 120.3 . . ?
C13 C12 C11 120.7(3) . . ?
C13 C12 H12 119.7 . . ?
C11 C12 H12 119.7 . . ?
C12 C13 C14 119.7(3) . . ?
C12 C13 H13 120.1 . . ?
C14 C13 H13 120.1 . . ?
C15 C14 C13 120.3(3) . . ?
C15 C14 H14 119.9 . . ?
C13 C14 H14 119.9 . . ?
C14 C15 C10 119.3(3) . . ?
C14 C15 H15 120.4 . . ?
C10 C15 H15 120.4 . . ?
C21 C16 C17 118.5(3) . . ?
C21 C16 C3 120.8(3) . . ?
C17 C16 C3 120.6(3) . . ?
C18 C17 C16 120.4(4) . . ?
C18 C17 H17 119.8 . . ?
C16 C17 H17 119.8 . . ?
C17 C18 C19 120.2(4) . . ?
C17 C18 H18 119.9 . . ?
C19 C18 H18 119.9 . . ?
C20 C19 C18 120.2(4) . . ?
C20 C19 H19 119.9 . . ?
C18 C19 H19 119.9 . . ?
C19 C20 C21 120.6(4) . . ?
C19 C20 H20 119.7 . . ?
C21 C20 H20 119.7 . . ?
C20 C21 C16 120.1(4) . . ?
C20 C21 H21 119.9 . . ?
C16 C21 H21 119.9 . . ?
C27 C22 C23 120.9(3) . . ?
C27 C22 S1 119.8(2) . . ?
C23 C22 S1 119.3(2) . . ?
C22 C23 C24 118.6(3) . . ?
C22 C23 H23 120.7 . . ?
C24 C23 H23 120.7 . . ?
C25 C24 C23 121.1(3) . . ?
C25 C24 H24 119.5 . . ?
C23 C24 H24 119.5 . . ?
C24 C25 C26 118.7(3) . . ?
C24 C25 C28 122.6(3) . . ?
C26 C25 C28 118.6(3) . . ?
C27 C26 C25 120.9(3) . . ?
C27 C26 H26 119.5 . . ?
C25 C26 H26 119.5 . . ?
C26 C27 C22 119.7(3) . . ?
C26 C27 H27 120.1 . . ?
C22 C27 H27 120.1 . . ?
O3 C28 C25 114.0(3) . . ?
O3 C28 H28A 108.8 . . ?
C25 C28 H28A 108.8 . . ?
O3 C28 H28B 108.8 . . ?
C25 C28 H28B 108.8 . . ?
H28A C28 H28B 107.6 . . ?
Cl2 C29 Cl3 110.0(2) . . ?
Cl2 C29 Cl1 109.8(2) . . ?
Cl3 C29 Cl1 110.6(2) . . ?
Cl2 C29 H29 108.8 . . ?
Cl3 C29 H29 108.8 . . ?
Cl1 C29 H29 108.8 . . ?

loop_
_geom_bond_atom_site_label_1
_geom_bond_atom_site_label_2
_geom_bond_distance
_geom_bond_site_symmetry_2
_geom_bond_publ_flag
S1 O2 1.433(3) . ?
S1 O1 1.439(2) . ?
S1 C2 1.748(3) . ?
S1 C22 1.765(3) . ?
O3 C28 1.414(4) . ?
O3 H3 0.8400 . ?
N1 N2 1.366(4) . ?
N1 C3 1.369(4) . ?
N1 C10 1.426(4) . ?
N2 C1 1.329(4) . ?
C1 C2 1.424(4) . ?
C1 C4 1.480(4) . ?
C2 C3 1.387(4) . ?
C3 C16 1.462(5) . ?
C4 C5 1.378(5) . ?
C4 C9 1.382(5) . ?
C5 C6 1.389(6) . ?
C5 H5 0.9500 . ?
C6 C7 1.367(6) . ?
C6 H6 0.9500 . ?
C7 C8 1.366(6) . ?
C7 H7 0.9500 . ?
C8 C9 1.377(5) . ?
C8 H8 0.9500 . ?
C9 H9 0.9500 . ?
C10 C11 1.386(4) . ?
C10 C15 1.390(4) . ?
C11 C12 1.379(4) . ?
C11 H11 0.9500 . ?
C12 C13 1.380(5) . ?
C12 H12 0.9500 . ?
C13 C14 1.388(5) . ?
C13 H13 0.9500 . ?
C14 C15 1.386(5) . ?
C14 H14 0.9500 . ?
C15 H15 0.9500 . ?
C16 C21 1.396(5) . ?
C16 C17 1.400(5) . ?
C17 C18 1.377(5) . ?
C17 H17 0.9500 . ?
C18 C19 1.379(5) . ?
C18 H18 0.9500 . ?
C19 C20 1.366(6) . ?
C19 H19 0.9500 . ?
C20 C21 1.383(5) . ?
C20 H20 0.9500 . ?
C21 H21 0.9500 . ?
C22 C27 1.380(4) . ?
C22 C23 1.388(4) . ?
C23 C24 1.401(5) . ?
C23 H23 0.9500 . ?
C24 C25 1.379(5) . ?
C24 H24 0.9500 . ?
C25 C26 1.398(5) . ?
C25 C28 1.519(5) . ?
C26 C27 1.375(5) . ?
C26 H26 0.9500 . ?
C27 H27 0.9500 . ?
C28 H28A 0.9900 . ?
C28 H28B 0.9900 . ?
C29 Cl2 1.742(4) . ?
C29 Cl3 1.754(4) . ?
C29 Cl1 1.766(4) . ?
C29 H29 1.0000 . ?

loop_
_geom_hbond_atom_site_label_D
_geom_hbond_atom_site_label_H
_geom_hbond_atom_site_label_A
_geom_hbond_distance_DH
_geom_hbond_distance_HA
_geom_hbond_distance_DA
_geom_hbond_angle_DHA
_geom_hbond_site_symmetry_A
O3 H3 N2 0.84 2.11 2.921(4) 160.8 1_554

loop_
_geom_torsion_atom_site_label_1
_geom_torsion_atom_site_label_2
_geom_torsion_atom_site_label_3
_geom_torsion_atom_site_label_4
_geom_torsion
_geom_torsion_site_symmetry_1
_geom_torsion_site_symmetry_2
_geom_torsion_site_symmetry_3
_geom_torsion_site_symmetry_4
_geom_torsion_publ_flag
C3 N1 N2 C1 0.6(3) . . . . ?
C10 N1 N2 C1 -178.8(3) . . . . ?
N1 N2 C1 C2 -0.4(3) . . . . ?
N1 N2 C1 C4 -179.0(3) . . . . ?
N2 C1 C2 C3 0.0(3) . . . . ?
C4 C1 C2 C3 178.4(3) . . . . ?
N2 C1 C2 S1 -177.1(2) . . . . ?
C4 C1 C2 S1 1.2(5) . . . . ?
O2 S1 C2 C3 -20.8(3) . . . . ?
O1 S1 C2 C3 108.1(3) . . . . ?
C22 S1 C2 C3 -136.7(3) . . . . ?
O2 S1 C2 C1 155.8(3) . . . . ?
O1 S1 C2 C1 -75.3(3) . . . . ?
C22 S1 C2 C1 39.9(3) . . . . ?
N2 N1 C3 C2 -0.6(3) . . . . ?
C10 N1 C3 C2 178.8(3) . . . . ?
N2 N1 C3 C16 -180.0(3) . . . . ?
C10 N1 C3 C16 -0.7(5) . . . . ?
C1 C2 C3 N1 0.3(3) . . . . ?
S1 C2 C3 N1 177.5(2) . . . . ?
C1 C2 C3 C16 179.7(3) . . . . ?
S1 C2 C3 C16 -3.1(5) . . . . ?
N2 C1 C4 C5 66.1(4) . . . . ?
C2 C1 C4 C5 -112.2(4) . . . . ?
N2 C1 C4 C9 -114.0(4) . . . . ?
C2 C1 C4 C9 67.7(5) . . . . ?
C9 C4 C5 C6 0.2(6) . . . . ?
C1 C4 C5 C6 -179.9(4) . . . . ?
C4 C5 C6 C7 1.1(7) . . . . ?
C5 C6 C7 C8 -1.1(7) . . . . ?
C6 C7 C8 C9 -0.1(7) . . . . ?
C7 C8 C9 C4 1.3(6) . . . . ?
C5 C4 C9 C8 -1.4(6) . . . . ?
C1 C4 C9 C8 178.7(3) . . . . ?
N2 N1 C10 C11 -43.4(4) . . . . ?
C3 N1 C10 C11 137.3(3) . . . . ?
N2 N1 C10 C15 134.5(3) . . . . ?
C3 N1 C10 C15 -44.8(5) . . . . ?
C15 C10 C11 C12 -1.0(5) . . . . ?
N1 C10 C11 C12 176.9(3) . . . . ?
C10 C11 C12 C13 1.6(5) . . . . ?
C11 C12 C13 C14 -1.2(5) . . . . ?
C12 C13 C14 C15 0.3(6) . . . . ?
C13 C14 C15 C10 0.3(5) . . . . ?
C11 C10 C15 C14 0.0(5) . . . . ?
N1 C10 C15 C14 -177.8(3) . . . . ?
N1 C3 C16 C21 -64.5(4) . . . . ?
C2 C3 C16 C21 116.3(4) . . . . ?
N1 C3 C16 C17 112.4(4) . . . . ?
C2 C3 C16 C17 -66.8(5) . . . . ?
C21 C16 C17 C18 0.6(5) . . . . ?
C3 C16 C17 C18 -176.3(3) . . . . ?
C16 C17 C18 C19 0.4(6) . . . . ?
C17 C18 C19 C20 -1.2(6) . . . . ?
C18 C19 C20 C21 1.0(6) . . . . ?
C19 C20 C21 C16 0.0(6) . . . . ?
C17 C16 C21 C20 -0.8(5) . . . . ?
C3 C16 C21 C20 176.2(3) . . . . ?
O2 S1 C22 C27 129.2(3) . . . . ?
O1 S1 C22 C27 0.3(3) . . . . ?
C2 S1 C22 C27 -116.3(3) . . . . ?
O2 S1 C22 C23 -51.1(3) . . . . ?
O1 S1 C22 C23 180.0(3) . . . . ?
C2 S1 C22 C23 63.4(3) . . . . ?
C27 C22 C23 C24 -0.4(5) . . . . ?
S1 C22 C23 C24 179.9(2) . . . . ?
C22 C23 C24 C25 -0.7(5) . . . . ?
C23 C24 C25 C26 0.8(5) . . . . ?
C23 C24 C25 C28 -179.2(3) . . . . ?
C24 C25 C26 C27 0.2(5) . . . . ?
C28 C25 C26 C27 -179.8(3) . . . . ?
C25 C26 C27 C22 -1.3(5) . . . . ?
C23 C22 C27 C26 1.4(5) . . . . ?
S1 C22 C27 C26 -178.8(3) . . . . ?
C24 C25 C28 O3 3.0(5) . . . . ?
C26 C25 C28 O3 -177.0(3) . . . . ?

loop_
_cod_related_entry_id
_cod_related_entry_database
_cod_related_entry_code
1 ChemSpider 30658773
